data_1574875
loop_
_publ_author_name
'Paira, Soumen'
'Jain, Nupur'
'Adhikari, Debarsee'
'Sunoj, Raghavan B.'
'Sundararaju, Basker'

_publ_section_title
;
 <i>A priori</i> Design of [Mn(i)-Cinchona] catalyst for Asymmetric
 Hydrogenation of Ketones and &#x3b2;-Keto carbonyl Derivatives.
;
_journal_issue 30
_journal_name_full 'Chemical science'
_journal_page_first 13826
_journal_page_last 13837
_journal_paper_doi 10.1039/d5sc02606g
_journal_volume 16
_journal_year 2025
_chemical_absolute_configuration ad
_chemical_formula_moiety '1(C14 H14 O)'
_chemical_formula_sum 'C14 H14 O'
_chemical_formula_weight 198.25
_space_group_crystal_system triclinic
_space_group_IT_number 1
_space_group_name_Hall 'P 1'
_space_group_name_H-M_alt 'P 1'
_atom_sites_solution_hydrogens geom
_atom_sites_solution_primary dual
_audit_creation_date 2024-11-22
_audit_creation_method
;
Olex2 1.3
(compiled 2020.11.12 svn.r5f609507 for OlexSys, GUI svn.r6408)
;
_audit_update_record
;
2024-12-27 deposited with the CCDC.	2025-06-13 downloaded from the CCDC.
;
_cell_angle_alpha 91.263(8)
_cell_angle_beta 91.912(7)
_cell_angle_gamma 91.077(8)
_cell_formula_units_Z 4
_cell_length_a 5.5996(14)
_cell_length_b 8.103(2)
_cell_length_c 23.254(6)
_cell_measurement_reflns_used 4520
_cell_measurement_temperature 273.15
_cell_measurement_theta_max 26.85
_cell_measurement_theta_min 2.51
_cell_volume 1054.1(5)
_computing_cell_refinement 'SAINT V8.38A (Bruker, 2018)'
_computing_data_reduction 'SAINT V8.38A (Bruker, 2018)'
_computing_molecular_graphics 'Olex2 1.3 (Dolomanov et al., 2009)'
_computing_publication_material 'Olex2 1.3 (Dolomanov et al., 2009)'
_computing_structure_refinement 'SHELXL 2019/3 (Sheldrick, 2015)'
_computing_structure_solution 'SHELXT 2018/2 (Sheldrick, 2018)'
_diffrn_ambient_temperature 273.15
_diffrn_measured_fraction_theta_full 0.995
_diffrn_measured_fraction_theta_max 0.988
_diffrn_measurement_device_type 'Bruker APEX-II CCD'
_diffrn_measurement_method '\f and \w scans'
_diffrn_radiation_type MoK\a
_diffrn_radiation_wavelength 0.71073
_diffrn_reflns_av_R_equivalents 0.0872
_diffrn_reflns_av_unetI/netI 0.1312
_diffrn_reflns_Laue_measured_fraction_full 0.995
_diffrn_reflns_Laue_measured_fraction_max 0.988
_diffrn_reflns_limit_h_max 7
_diffrn_reflns_limit_h_min -7
_diffrn_reflns_limit_k_max 10
_diffrn_reflns_limit_k_min -10
_diffrn_reflns_limit_l_max 30
_diffrn_reflns_limit_l_min -30
_diffrn_reflns_number 21323
_diffrn_reflns_point_group_measured_fraction_full 0.988
_diffrn_reflns_point_group_measured_fraction_max 0.968
_diffrn_reflns_theta_full 25.242
_diffrn_reflns_theta_max 28.226
_diffrn_reflns_theta_min 2.515
_diffrn_source_current 1.0
_diffrn_source_power 0.05
_diffrn_source_voltage 50.0
_diffrn_standards_number 0
_exptl_absorpt_coefficient_mu 0.077
_exptl_absorpt_correction_T_max 0.7457
_exptl_absorpt_correction_T_min 0.6085
_exptl_absorpt_correction_type none
_exptl_absorpt_process_details
;
SADABS-2016/2 (Bruker,2016/2) was used for absorption correction.
wR2(int) was 0.1377 before and 0.0909 after correction.
The Ratio of minimum to maximum transmission is 0.8160.
The \l/2 correction factor is Not present.
;
_exptl_crystal_colour colourless
_exptl_crystal_colour_primary colourless
_exptl_crystal_density_diffrn 1.249
_exptl_crystal_description plate
_exptl_crystal_F_000 424
_refine_diff_density_max 0.469
_refine_diff_density_min -0.304
_refine_diff_density_rms 0.081
_refine_ls_abs_structure_details
;
 Flack x determined using 1623 quotients [(I+)-(I-)]/[(I+)+(I-)]
 (Parsons, Flack and Wagner, Acta Cryst. B69 (2013) 249-259).
;
_refine_ls_abs_structure_Flack 0.3(10)
_refine_ls_extinction_method none
_refine_ls_goodness_of_fit_ref 1.013
_refine_ls_hydrogen_treatment constr
_refine_ls_matrix_type full
_refine_ls_number_parameters 658
_refine_ls_number_reflns 10075
_refine_ls_number_restraints 166
_refine_ls_restrained_S_all 1.009
_refine_ls_R_factor_all 0.1669
_refine_ls_R_factor_gt 0.0977
_refine_ls_shift/su_max 0.000
_refine_ls_shift/su_mean 0.000
_refine_ls_structure_factor_coef Fsqd
_refine_ls_weighting_details 'w=1/[\s^2^(Fo^2^)+(0.1411P)^2^+0.5029P] where P=(Fo^2^+2Fc^2^)/3'
_refine_ls_weighting_scheme calc
_refine_ls_wR_factor_gt 0.2414
_refine_ls_wR_factor_ref 0.2970
_reflns_Friedel_coverage 0.958
_reflns_Friedel_fraction_full 0.982
_reflns_Friedel_fraction_max 0.947
_reflns_number_gt 5600
_reflns_number_total 10075
_reflns_threshold_expression 'I > 2\s(I)'
_cod_data_source_file d5sc02606g2.cif
_cod_data_source_block 23mayb_0m
_cod_depositor_comments 'Adding full bibliography for 1574873--1574875.cif.'
_cod_database_code 1574875
_shelx_shelxl_version_number 2019/3
_shelx_space_group_comment
;
The symmetry employed for this shelxl refinement is uniquely defined
by the following loop, which should always be used as a source of
symmetry information in preference to the above space-group names.
They are only intended as comments.
;
_olex2_refinement_description
;
1. Fixed Uiso
 At 1.2 times of:
  All C(H) groups, All C(H,H) groups
 At 1.5 times of:
  All C(H,H,H) groups, All O(H) groups
2. Restrained distances
 C012-C01G \\sim C8-C10
 with sigma of 0.04
 C01I-C01N \\sim C9-C7
 with sigma of 0.04
 C01N-C01O \\sim C7-C01P
 with sigma of 0.02
 C012-C01I \\sim C8-C9
 with sigma of 0.02
 C019-C01G \\sim C0-C10
 with sigma of 0.02
 C01G-C01I \\sim C10-C9
 with sigma of 0.02
 C00R-C01I \\sim C00R-C9
 with sigma of 0.04
 C019-C01I \\sim C0-C9
 with sigma of 0.04
 C01D-C01O \\sim C01D-C01P
 with sigma of 0.04
 C00R-C012 \\sim C00R-C8
 with sigma of 0.02
 C012-C01N \\sim C8-C7
 with sigma of 0.02
 C019-C01D \\sim C0-C01D
 with sigma of 0.02
 C019-C01O \\sim C0-C01P
 with sigma of 0.02
 C00R-C01N \\sim C00R-C7
 with sigma of 0.04
 C012-C01O \\sim C8-C01P
 with sigma of 0.04
 C019-C01N \\sim C0-C7
 with sigma of 0.04
 C01D-C01G \\sim C01D-C10
 with sigma of 0.04
 C01G-C01O \\sim C10-C01P
 with sigma of 0.04
 C01B-C01L \\sim C2-C6
 with sigma of 0.04
 C00V-C01L \\sim C00V-C6
 with sigma of 0.04
 C00S-C01M \\sim C5-C1
 with sigma of 0.04
 C01C-C01M \\sim C01C-C1
 with sigma of 0.04
 C00S-C00V \\sim C5-C00V
 with sigma of 0.02
 C00S-C01H \\sim C5-C4
 with sigma of 0.02
 C01J-C01M \\sim C3-C1
 with sigma of 0.04
 C00S-C01L \\sim C5-C6
 with sigma of 0.02
 C01B-C01C \\sim C2-C01C
 with sigma of 0.02
 C01B-C01J \\sim C2-C3
 with sigma of 0.02
 C01B-C01M \\sim C2-C1
 with sigma of 0.02
 C00V-C01H \\sim C00V-C4
 with sigma of 0.04
 C01B-C01H \\sim C2-C4
 with sigma of 0.04
 C01H-C01J \\sim C4-C3
 with sigma of 0.02
 C01C-C01J \\sim C01C-C3
 with sigma of 0.04
 C01H-C01L \\sim C4-C6
 with sigma of 0.04
 C01L-C01M \\sim C6-C1
 with sigma of 0.02
 C00S-C01J \\sim C5-C3
 with sigma of 0.04
 C01D-C01F \\sim C01D-C11
 with sigma of 0.02
3. Uiso/Uaniso restraints and constraints
Uanis(C8) \\sim Ueq, Uanis(C012) \\sim Ueq, Uanis(C00S) \\sim Ueq, Uanis(C5)
\\sim Ueq: with sigma of 0.01 and sigma for terminal atoms of 0.02
Uanis(C2) \\sim Ueq, Uanis(C3) \\sim Ueq, Uanis(C4) \\sim Ueq, Uanis(C1) \\sim
Ueq, Uanis(C6) \\sim Ueq, Uanis(C012) \\sim Ueq, Uanis(C8) \\sim Ueq,
Uanis(C01G) \\sim Ueq, Uanis(C10) \\sim Ueq, Uanis(C01I) \\sim Ueq, Uanis(C9)
\\sim Ueq, Uanis(C7) \\sim Ueq, Uanis(C01N) \\sim Ueq, Uanis(C01O) \\sim Ueq,
Uanis(C01P) \\sim Ueq, Uanis(C0) \\sim Ueq, Uanis(C019) \\sim Ueq: with sigma
of 0.001 and sigma for terminal atoms of 0.002
Uanis(C11) \\sim Ueq: with sigma of 0.001 and sigma for terminal atoms of 0.002
Uanis(C01F) \\sim Ueq: with sigma of 0.001 and sigma for terminal atoms of 0.002
Uanis(C8) = Uanis(C012)
Uanis(C00S) = Uanis(C5)
4. Others
 Sof(H01A)=Sof(C0)=Sof(C01P)=Sof(H01P)=Sof(C7)=Sof(H7)=Sof(C8)=Sof(C9)=Sof(H9)=
 Sof(C10)=Sof(H10)=1-FVAR(1)
 Sof(C012)=Sof(C019)=Sof(H01D)=Sof(C01G)=Sof(H01G)=Sof(C01I)=Sof(H01I)=
 Sof(C01N)=Sof(H01N)=Sof(C01O)=Sof(H01O)=FVAR(1)
 Sof(H01J)=Sof(C1)=Sof(H1)=Sof(C2)=Sof(C3)=Sof(H3)=Sof(C4)=Sof(H4A)=Sof(C5)=
 Sof(C6)=Sof(H6)=1-FVAR(2)
 Sof(C00S)=Sof(C01B)=Sof(H01H)=Sof(C01H)=Sof(H01K)=Sof(C01J)=Sof(H01L)=
 Sof(C01L)=Sof(H01S)=Sof(C01M)=Sof(H01T)=FVAR(2)
 Sof(C11)=Sof(H11A)=Sof(H11B)=Sof(H11C)=1-FVAR(3)
 Sof(C01F)=Sof(H01B)=Sof(H01C)=Sof(H01E)=FVAR(3)
5.a Ternary CH refined with riding coordinates:
 C00H(H00H), C00M(H00M), C01C(H01H), C01C(H01J), C01D(H01D), C01D(H01A)
5.b Aromatic/amide H refined with riding coordinates:
 C23(H23), C25(H25), C22(H22), C21(H21), C00E(H00E), C00G(H00G), C00I(H00I),
 C00J(H00J), C00K(H00K), C00L(H00L), C00N(H00N), C00O(H00O), C00P(H00P),
 C00Q(H00Q), C00T(H00T), C00U(H00U), C00W(H00W), C00X(H00X), C00Y(H00Y),
 C00Z(H00Z), C010(H010), C011(H011), C013(H013), C015(H015), C016(H016),
 C017(H017), C018(H018), C01A(H01F), C01G(H01G), C01H(H01K), C01I(H01I),
 C01J(H01L), C01L(H01S), C01M(H01T), C01N(H01N), C01O(H01O), C01P(H01P), C7(H7),
  C9(H9), C10(H10), C1(H1), C3(H3), C4(H4A), C6(H6)
5.c Idealised Me refined as rotating group:
 C014(H01U,H01V,H01W), C01E(H01X,H01Y,H), C01F(H01B,H01C,H01E), C01K(H01M,H01Q,
 H01R), C11(H11A,H11B,H11C)
5.d Idealised tetrahedral OH refined as rotating group:
 O001(H001), O002(H002), O003(H003), O4(H4)
;
_olex2_submission_special_instructions 'No special instructions were received'

loop_
_space_group_symop_operation_xyz
'x, y, z'

loop_
_atom_site_label
_atom_site_type_symbol
_atom_site_fract_x
_atom_site_fract_y
_atom_site_fract_z
_atom_site_U_iso_or_equiv
_atom_site_adp_type
_atom_site_occupancy
_atom_site_site_symmetry_order
_atom_site_calc_flag
_atom_site_refinement_flags_posn
_atom_site_refinement_flags_adp
_atom_site_refinement_flags_occupancy
_atom_site_disorder_assembly
_atom_site_disorder_group
O001 O -0.3576(9) -0.3705(8) -0.5607(2) 0.0371(13) Uani 1 1 d . . . . .
H001 H -0.350078 -0.331439 -0.527853 0.056 Uiso 1 1 calc R U . . .
O002 O -0.6490(11) -0.6537(7) -0.5574(2) 0.0422(14) Uani 1 1 d . . . . .
H002 H -0.643662 -0.671413 -0.522750 0.063 Uiso 1 1 calc R U . . .
O003 O -0.6172(10) -0.6887(8) -0.4388(2) 0.0440(14) Uani 1 1 d . . . . .
H003 H -0.607258 -0.587599 -0.438450 0.066 Uiso 1 1 calc R U . . .
O4 O -0.4414(14) -0.3721(8) -0.4442(2) 0.0576(18) Uani 1 1 d . . . . .
H4 H -0.398930 -0.447048 -0.423320 0.086 Uiso 1 1 calc R U . . .
C23 C -0.3471(13) -0.1621(10) -0.7224(3) 0.0347(18) Uani 1 1 d . . . . .
H23 H -0.477327 -0.100789 -0.734518 0.042 Uiso 1 1 calc R U . . .
C20 C -0.6988(11) -0.6432(8) -0.8310(3) 0.0217(14) Uani 1 1 d . . . . .
C007 C -0.1722(11) -0.1989(9) -0.7617(3) 0.0227(14) Uani 1 1 d . . . . .
C24 C -0.1925(12) -0.1466(8) -0.8225(3) 0.0235(15) Uani 1 1 d . . . . .
C009 C -0.1433(12) -0.3048(9) -0.6465(3) 0.0268(15) Uani 1 1 d . . . . .
C25 C -0.3922(14) 0.0028(10) -0.8986(3) 0.0334(17) Uani 1 1 d . . . . .
H25 H -0.513091 0.072941 -0.910286 0.040 Uiso 1 1 calc R U . . .
C00B C -0.6695(12) -0.6902(9) -0.7700(3) 0.0254(15) Uani 1 1 d . . . . .
C22 C 0.0325(13) -0.3420(10) -0.6842(3) 0.0340(18) Uani 1 1 d . . . . .
H22 H 0.163544 -0.402129 -0.671808 0.041 Uiso 1 1 calc R U . . .
C21 C 0.0164(13) -0.2906(10) -0.7407(3) 0.0323(17) Uani 1 1 d . . . . .
H21 H 0.136929 -0.318862 -0.765413 0.039 Uiso 1 1 calc R U . . .
C00E C -0.7438(13) -0.5568(10) -0.9471(3) 0.0321(17) Uani 1 1 d . . . . .
H00E H -0.757954 -0.529321 -0.985623 0.038 Uiso 1 1 calc R U . . .
C00F C -0.6129(15) -0.7702(9) -0.6524(3) 0.0333(17) Uani 1 1 d . . . . .
C00G C -0.2358(13) -0.0548(9) -0.9382(3) 0.0285(16) Uani 1 1 d . . . . .
H00G H -0.250864 -0.024599 -0.976531 0.034 Uiso 1 1 calc R U . . .
C00H C -0.1253(12) -0.3616(10) -0.5851(3) 0.0304(16) Uani 1 1 d . . . . .
H00H H -0.060192 -0.472970 -0.585491 0.036 Uiso 1 1 calc R U . . .
C00I C -0.3348(13) -0.2125(10) -0.6666(3) 0.0350(18) Uani 1 1 d . . . . .
H00I H -0.455503 -0.184837 -0.641802 0.042 Uiso 1 1 calc R U . . .
C00J C -0.4672(15) -0.6384(10) -0.7373(3) 0.039(2) Uani 1 1 d . . . . .
H00J H -0.349362 -0.575911 -0.754400 0.047 Uiso 1 1 calc R U . . .
C00K C -0.8351(14) -0.7870(11) -0.7423(3) 0.0394(19) Uani 1 1 d . . . . .
H00K H -0.968844 -0.828242 -0.763063 0.047 Uiso 1 1 calc R U . . .
C00L C -0.8078(14) -0.8238(11) -0.6853(3) 0.039(2) Uani 1 1 d . . . . .
H00L H -0.925276 -0.887266 -0.668412 0.047 Uiso 1 1 calc R U . . .
C00M C -0.5844(16) -0.8039(10) -0.5893(3) 0.0396(19) Uani 1 1 d . . . . .
H00M H -0.695921 -0.893254 -0.579991 0.048 Uiso 1 1 calc R U . . .
C00N C -0.3733(13) -0.0415(10) -0.8417(3) 0.0326(17) Uani 1 1 d . . . . .
H00N H -0.482030 -0.001224 -0.815760 0.039 Uiso 1 1 calc R U . . .
C00O C -0.4502(13) -0.2891(10) -0.1249(3) 0.0319(17) Uani 1 1 d . . . . .
H00O H -0.571866 -0.217619 -0.134977 0.038 Uiso 1 1 calc R U . . .
C00P C -0.6082(13) -0.7927(11) -0.1360(3) 0.0365(18) Uani 1 1 d . . . . .
H00P H -0.490903 -0.725502 -0.151289 0.044 Uiso 1 1 calc R U . . .
C00Q C -0.4162(13) -0.3295(10) -0.0680(3) 0.0330(17) Uani 1 1 d . . . . .
H00Q H -0.516935 -0.287867 -0.040443 0.040 Uiso 1 1 calc R U . . .
C00R C -0.3078(12) -0.3522(9) -0.1678(3) 0.0270(15) Uani 1 1 d D . . . .
C00S C -0.815(7) -0.811(10) -0.2342(10) 0.028(5) Uani 0.58(4) 1 d D U P A 1
C00T C -0.9603(14) -0.9556(10) -0.1474(3) 0.0376(19) Uani 1 1 d . . . . .
H00T H -1.085230 -1.000170 -0.170448 0.045 Uiso 1 1 calc R U . . .
C00U C -0.0574(14) -0.1573(11) -0.9206(3) 0.0369(18) Uani 1 1 d . . . . .
H00U H 0.049847 -0.196732 -0.947095 0.044 Uiso 1 1 calc R U . . .
C00V C -0.7943(11) -0.8537(8) -0.1718(3) 0.0245(15) Uani 1 1 d D . . . .
C00W C -0.5624(13) -0.4901(10) -0.9125(3) 0.0363(18) Uani 1 1 d . . . . .
H00W H -0.454924 -0.414881 -0.927488 0.044 Uiso 1 1 calc R U . . .
C00X C -0.9044(14) -0.6647(10) -0.9240(4) 0.0396(19) Uani 1 1 d . . . . .
H00X H -1.029969 -0.708730 -0.947029 0.048 Uiso 1 1 calc R U . . .
C00Y C -0.4380(15) -0.6779(11) -0.6800(3) 0.042(2) Uani 1 1 d . . . . .
H00Y H -0.300283 -0.642840 -0.659469 0.051 Uiso 1 1 calc R U . . .
C00Z C -0.5383(13) -0.5334(10) -0.8560(3) 0.0337(18) Uani 1 1 d . . . . .
H00Z H -0.411519 -0.488648 -0.833587 0.040 Uiso 1 1 calc R U . . .
C010 C -0.8822(14) -0.7083(11) -0.8676(3) 0.040(2) Uani 1 1 d . . . . .
H010 H -0.991828 -0.783032 -0.853185 0.047 Uiso 1 1 calc R U . . .
C011 C -0.7619(13) -0.9303(10) -0.0541(3) 0.0336(17) Uani 1 1 d . . . . .
H011 H -0.752406 -0.954956 -0.015192 0.040 Uiso 1 1 calc R U . . .
C012 C -0.366(4) -0.320(4) -0.2301(7) 0.028(2) Uani 0.44(3) 1 d D U P B 1
C013 C -0.1239(14) -0.4544(10) -0.1505(3) 0.0362(18) Uani 1 1 d . . . . .
H013 H -0.023401 -0.496837 -0.177962 0.043 Uiso 1 1 calc R U . . .
C014 C 0.0419(14) -0.2513(11) -0.5478(3) 0.0395(18) Uani 1 1 d . . . . .
H01U H -0.015203 -0.140340 -0.547719 0.059 Uiso 1 1 calc R U . . .
H01V H 0.199359 -0.253083 -0.562874 0.059 Uiso 1 1 calc R U . . .
H01W H 0.047330 -0.290827 -0.509140 0.059 Uiso 1 1 calc R U . . .
C015 C -0.2327(14) -0.4317(10) -0.0520(3) 0.0359(18) Uani 1 1 d . . . . .
H015 H -0.207798 -0.457923 -0.013584 0.043 Uiso 1 1 calc R U . . .
C016 C -0.0356(13) -0.2026(10) -0.8635(3) 0.0343(18) Uani 1 1 d . . . . .
H016 H 0.086950 -0.272133 -0.852303 0.041 Uiso 1 1 calc R U . . .
C017 C -0.0862(15) -0.4951(10) -0.0933(3) 0.0381(18) Uani 1 1 d . . . . .
H017 H 0.037235 -0.564678 -0.082814 0.046 Uiso 1 1 calc R U . . .
C018 C -0.5926(13) -0.8295(11) -0.0782(3) 0.0375(19) Uani 1 1 d . . . . .
H018 H -0.466568 -0.785746 -0.055242 0.045 Uiso 1 1 calc R U . . .
C019 C -0.478(4) -0.269(3) -0.3464(6) 0.023(6) Uani 0.44(3) 1 d D U P B 1
C01A C -0.9472(15) -0.9937(11) -0.0898(3) 0.043(2) Uani 1 1 d . . . . .
H01F H -1.063368 -1.062379 -0.074767 0.052 Uiso 1 1 calc R U . . .
C01B C -0.823(3) -0.777(3) -0.3549(5) 0.026(4) Uani 0.58(4) 1 d D . P A 1
C01C C -0.8435(15) -0.7386(14) -0.4191(4) 0.052(2) Uani 1 1 d D . . . .
H01H H -0.876062 -0.846141 -0.438134 0.063 Uiso 0.58(4) 1 calc R U P A 1
H01J H -0.877188 -0.853075 -0.431755 0.063 Uiso 0.42(4) 1 calc R U P A 2
C01D C -0.519(2) -0.2377(11) -0.4099(4) 0.054(2) Uani 1 1 d D . . . .
H01D H -0.692908 -0.232545 -0.416477 0.065 Uiso 0.44(3) 1 calc R U P B 1
H01A H -0.687859 -0.269937 -0.406442 0.065 Uiso 0.56(3) 1 calc R U P B 2
C01E C -0.3352(19) -0.8512(13) -0.5700(4) 0.061(3) Uani 1 1 d . . . . .
H01X H -0.224701 -0.763206 -0.577907 0.092 Uiso 1 1 calc R U . . .
H01Y H -0.290928 -0.949719 -0.590337 0.092 Uiso 1 1 calc R U . . .
H H -0.331519 -0.870663 -0.529389 0.092 Uiso 1 1 calc R U . . .
C01F C -0.415(3) -0.0846(15) -0.4344(5) 0.051(4) Uani 0.82(4) 1 d D U P B 1
H01B H -0.244170 -0.087864 -0.431343 0.076 Uiso 0.82(4) 1 calc R U P B 1
H01C H -0.469637 0.010186 -0.413397 0.076 Uiso 0.82(4) 1 calc R U P B 1
H01E H -0.465510 -0.077530 -0.474111 0.076 Uiso 0.82(4) 1 calc R U P B 1
C01G C -0.641(4) -0.237(3) -0.3070(6) 0.035(5) Uani 0.44(3) 1 d D U P B 1
H01G H -0.790375 -0.199359 -0.318238 0.041 Uiso 0.44(3) 1 calc R U P B 1
C01H C -0.611(3) -0.759(4) -0.2628(6) 0.036(5) Uani 0.58(4) 1 d D . P A 1
H01K H -0.466435 -0.741603 -0.242545 0.043 Uiso 0.58(4) 1 calc R U P A 1
C01I C -0.584(3) -0.261(2) -0.2488(6) 0.026(4) Uani 0.44(3) 1 d D U P B 1
H01I H -0.696978 -0.236857 -0.221771 0.031 Uiso 0.44(3) 1 calc R U P B 1
C01J C -0.627(3) -0.732(4) -0.3222(6) 0.041(5) Uani 0.58(4) 1 d D . P A 1
H01L H -0.498829 -0.681875 -0.339728 0.049 Uiso 0.58(4) 1 calc R U P A 1
C01K C -1.0265(18) -0.642(2) -0.4380(5) 0.101(6) Uani 1 1 d . . . . .
H01M H -1.007329 -0.532989 -0.420886 0.151 Uiso 1 1 calc R U . . .
H01Q H -1.176315 -0.689238 -0.427247 0.151 Uiso 1 1 calc R U . . .
H01R H -1.024164 -0.634345 -0.479135 0.151 Uiso 1 1 calc R U . . .
C01L C -0.984(3) -0.891(3) -0.2722(7) 0.038(6) Uani 0.58(4) 1 d D . P A 1
H01S H -1.094165 -0.964185 -0.257035 0.045 Uiso 0.58(4) 1 calc R U P A 1
C01M C -0.995(3) -0.865(4) -0.3296(7) 0.048(6) Uani 0.58(4) 1 d D . P A 1
H01T H -1.123038 -0.909578 -0.351858 0.057 Uiso 0.58(4) 1 calc R U P A 1
C01N C -0.234(4) -0.395(3) -0.2725(7) 0.045(6) Uani 0.44(3) 1 d D U P B 1
H01N H -0.105575 -0.459976 -0.262037 0.054 Uiso 0.44(3) 1 calc R U P B 1
C01O C -0.292(3) -0.373(3) -0.3304(7) 0.038(5) Uani 0.44(3) 1 d D U P B 1
H01O H -0.207454 -0.427102 -0.358538 0.046 Uiso 0.44(3) 1 calc R U P B 1
C0 C -0.434(4) -0.253(3) -0.3481(6) 0.051(8) Uani 0.56(3) 1 d D U P B 2
C01P C -0.223(3) -0.303(3) -0.3278(7) 0.052(5) Uani 0.56(3) 1 d D U P B 2
H01P H -0.102626 -0.321255 -0.353504 0.063 Uiso 0.56(3) 1 calc R U P B 2
C7 C -0.176(3) -0.328(3) -0.2696(6) 0.043(4) Uani 0.56(3) 1 d D U P B 2
H7 H -0.022699 -0.359698 -0.258322 0.052 Uiso 0.56(3) 1 calc R U P B 2
C8 C -0.338(3) -0.311(3) -0.2287(5) 0.028(2) Uani 0.56(3) 1 d D U P B 2
C9 C -0.514(3) -0.211(2) -0.2472(6) 0.044(4) Uani 0.56(3) 1 d D U P B 2
H9 H -0.606474 -0.156954 -0.220288 0.053 Uiso 0.56(3) 1 calc R U P B 2
C10 C -0.560(3) -0.187(2) -0.3052(6) 0.043(4) Uani 0.56(3) 1 d D U P B 2
H10 H -0.687407 -0.119894 -0.315463 0.052 Uiso 0.56(3) 1 calc R U P B 2
C1 C -1.022(4) -0.797(4) -0.3236(8) 0.035(7) Uani 0.42(4) 1 d D U P A 2
H1 H -1.159473 -0.827076 -0.345280 0.042 Uiso 0.42(4) 1 calc R U P A 2
C2 C -0.834(4) -0.729(4) -0.3521(7) 0.025(7) Uani 0.42(4) 1 d D U P A 2
C3 C -0.655(4) -0.671(4) -0.3171(9) 0.035(7) Uani 0.42(4) 1 d D U P A 2
H3 H -0.531853 -0.608212 -0.332183 0.042 Uiso 0.42(4) 1 calc R U P A 2
C4 C -0.651(4) -0.703(3) -0.2582(9) 0.029(7) Uani 0.42(4) 1 d D U P A 2
H4A H -0.545928 -0.642282 -0.233693 0.035 Uiso 0.42(4) 1 calc R U P A 2
C5 C -0.800(10) -0.823(13) -0.2350(14) 0.028(5) Uani 0.42(4) 1 d D U P A 2
C6 C -1.022(4) -0.824(3) -0.2660(8) 0.027(6) Uani 0.42(4) 1 d D U P A 2
H6 H -1.164565 -0.843541 -0.247541 0.032 Uiso 0.42(4) 1 calc R U P A 2
C11 C -0.547(14) -0.077(4) -0.435(2) 0.044(17) Uani 0.18(4) 1 d D U P B 2
H11A H -0.460276 0.004798 -0.411696 0.066 Uiso 0.18(4) 1 calc R U P B 2
H11B H -0.713276 -0.049753 -0.436982 0.066 Uiso 0.18(4) 1 calc R U P B 2
H11C H -0.485784 -0.078592 -0.473123 0.066 Uiso 0.18(4) 1 calc R U P B 2

loop_
_atom_site_aniso_label
_atom_site_aniso_U_11
_atom_site_aniso_U_22
_atom_site_aniso_U_33
_atom_site_aniso_U_23
_atom_site_aniso_U_13
_atom_site_aniso_U_12
O001 0.036(3) 0.052(4) 0.024(3) 0.010(2) 0.002(2) 0.005(2)
O002 0.056(3) 0.046(3) 0.025(3) 0.003(2) 0.002(3) 0.009(3)
O003 0.046(3) 0.059(4) 0.028(3) 0.012(3) 0.000(2) -0.004(3)
O4 0.101(5) 0.046(4) 0.026(3) 0.004(3) 0.000(3) 0.007(4)
C23 0.036(4) 0.043(5) 0.026(4) 0.007(3) 0.002(3) 0.012(3)
C20 0.024(3) 0.017(3) 0.024(3) -0.005(3) -0.002(3) 0.002(3)
C007 0.023(3) 0.026(4) 0.019(3) -0.002(3) 0.000(3) -0.005(3)
C24 0.025(3) 0.020(3) 0.026(4) -0.001(3) 0.002(3) -0.001(3)
C009 0.030(4) 0.027(4) 0.023(4) 0.004(3) -0.006(3) -0.001(3)
C25 0.040(4) 0.030(4) 0.031(4) 0.004(3) -0.003(3) 0.009(3)
C00B 0.031(4) 0.022(4) 0.023(3) -0.005(3) 0.004(3) 0.001(3)
C22 0.027(4) 0.051(5) 0.025(4) 0.007(3) 0.002(3) 0.012(3)
C21 0.027(4) 0.037(4) 0.034(4) 0.006(3) 0.005(3) 0.010(3)
C00E 0.041(4) 0.035(4) 0.020(4) -0.003(3) 0.000(3) 0.004(3)
C00F 0.056(5) 0.020(4) 0.025(4) 0.006(3) 0.000(3) 0.005(3)
C00G 0.038(4) 0.029(4) 0.019(3) 0.000(3) 0.001(3) -0.005(3)
C00H 0.031(4) 0.039(4) 0.021(3) 0.005(3) -0.004(3) 0.003(3)
C00I 0.033(4) 0.047(5) 0.026(4) 0.005(3) 0.008(3) 0.010(3)
C00J 0.050(5) 0.032(4) 0.034(4) 0.006(3) -0.011(4) -0.020(4)
C00K 0.040(4) 0.041(5) 0.038(4) 0.000(4) 0.004(3) -0.008(4)
C00L 0.044(4) 0.046(5) 0.027(4) 0.009(4) 0.008(3) -0.010(4)
C00M 0.058(5) 0.035(4) 0.027(4) 0.006(3) 0.002(4) 0.011(4)
C00N 0.035(4) 0.035(4) 0.029(4) 0.000(3) 0.005(3) 0.006(3)
C00O 0.034(4) 0.035(4) 0.027(4) 0.005(3) 0.002(3) 0.003(3)
C00P 0.028(4) 0.046(5) 0.035(4) 0.011(4) -0.001(3) -0.006(3)
C00Q 0.034(4) 0.043(5) 0.021(4) 0.001(3) 0.006(3) 0.001(3)
C00R 0.033(4) 0.022(4) 0.025(4) -0.003(3) 0.001(3) -0.004(3)
C00S 0.026(5) 0.028(9) 0.030(4) -0.002(3) 0.004(3) 0.001(6)
C00T 0.038(4) 0.047(5) 0.028(4) 0.006(3) 0.001(3) -0.017(4)
C00U 0.038(4) 0.044(5) 0.030(4) 0.007(3) 0.007(3) 0.005(3)
C00V 0.026(3) 0.024(4) 0.024(4) 0.004(3) 0.003(3) -0.001(3)
C00W 0.030(4) 0.043(5) 0.036(4) 0.007(4) 0.002(3) -0.006(3)
C00X 0.039(4) 0.036(5) 0.042(5) 0.001(4) -0.013(4) -0.010(4)
C00Y 0.052(5) 0.043(5) 0.031(4) 0.008(4) -0.012(4) -0.022(4)
C00Z 0.032(4) 0.044(5) 0.024(4) 0.000(3) -0.001(3) -0.016(3)
C010 0.037(4) 0.044(5) 0.036(4) 0.006(4) -0.008(3) -0.019(4)
C011 0.039(4) 0.030(4) 0.033(4) 0.004(3) 0.003(3) 0.003(3)
C012 0.028(2) 0.028(2) 0.027(2) 0.0010(10) 0.0006(10) 0.0001(11)
C013 0.043(4) 0.036(4) 0.030(4) 0.004(3) 0.006(3) 0.008(4)
C014 0.041(4) 0.051(5) 0.026(4) 0.002(3) -0.009(3) 0.002(4)
C015 0.048(5) 0.032(4) 0.028(4) 0.008(3) -0.002(3) -0.003(4)
C016 0.031(4) 0.043(5) 0.030(4) 0.005(3) 0.004(3) 0.008(3)
C017 0.046(5) 0.039(5) 0.030(4) 0.004(3) 0.000(3) 0.012(4)
C018 0.032(4) 0.048(5) 0.033(4) 0.015(4) -0.006(3) -0.008(4)
C019 0.024(6) 0.023(6) 0.023(6) 0.0002(15) 0.0003(15) -0.0002(15)
C01A 0.047(5) 0.053(6) 0.029(4) 0.004(4) 0.005(4) -0.021(4)
C01B 0.042(9) 0.008(7) 0.028(8) -0.001(5) -0.001(5) 0.003(6)
C01C 0.036(4) 0.082(7) 0.039(5) 0.006(5) -0.004(4) -0.006(4)
C01D 0.091(7) 0.040(5) 0.030(5) -0.002(4) -0.001(4) 0.005(5)
C01E 0.082(7) 0.058(6) 0.045(6) 0.009(5) -0.002(5) 0.031(5)
C01F 0.055(5) 0.049(5) 0.048(5) 0.002(3) 0.001(3) 0.002(3)
C01G 0.035(5) 0.035(5) 0.034(5) 0.0011(15) 0.0010(15) 0.0003(15)
C01H 0.028(8) 0.054(14) 0.026(8) 0.004(7) 0.004(6) -0.009(9)
C01I 0.026(4) 0.025(4) 0.025(4) 0.0009(15) 0.0012(15) 0.0002(15)
C01J 0.035(8) 0.053(14) 0.036(9) -0.001(8) 0.011(6) -0.013(8)
C01K 0.039(5) 0.222(19) 0.045(6) 0.049(9) 0.001(5) 0.005(8)
C01L 0.023(7) 0.044(13) 0.046(9) 0.021(8) -0.009(6) -0.013(8)
C01M 0.050(10) 0.056(16) 0.035(9) 0.011(9) -0.013(7) -0.029(10)
C01N 0.045(6) 0.045(6) 0.045(6) 0.0009(15) 0.0013(15) 0.0012(15)
C01O 0.038(5) 0.039(5) 0.038(5) 0.0006(15) 0.0015(15) 0.0008(15)
C0 0.052(8) 0.051(8) 0.051(8) 0.0010(15) 0.0018(15) 0.0005(15)
C01P 0.052(5) 0.052(5) 0.052(5) 0.0011(15) 0.0024(15) 0.0002(15)
C7 0.043(5) 0.043(5) 0.043(5) 0.0010(15) 0.0024(15) 0.0003(15)
C8 0.028(2) 0.028(2) 0.027(2) 0.0010(10) 0.0006(10) 0.0001(11)
C9 0.044(5) 0.044(5) 0.044(5) 0.0008(15) 0.0015(15) 0.0010(15)
C10 0.043(5) 0.043(5) 0.042(5) 0.0016(15) 0.0011(15) 0.0011(15)
C1 0.035(7) 0.035(7) 0.035(7) 0.0009(15) 0.0007(15) 0.0008(15)
C2 0.025(7) 0.025(7) 0.025(7) 0.0006(15) 0.0012(15) 0.0008(15)
C3 0.035(7) 0.035(7) 0.035(7) 0.0010(15) 0.0013(15) 0.0009(15)
C4 0.029(7) 0.029(7) 0.029(7) 0.0007(15) 0.0011(15) 0.0002(15)
C5 0.026(5) 0.028(9) 0.030(4) -0.002(3) 0.004(3) 0.001(6)
C6 0.027(6) 0.027(6) 0.027(6) 0.0007(15) 0.0011(15) 0.0003(15)
C11 0.045(17) 0.044(17) 0.044(17) 0.001(3) 0.001(3) 0.001(3)

loop_
_atom_type_symbol
_atom_type_description
_atom_type_scat_dispersion_real
_atom_type_scat_dispersion_imag
_atom_type_scat_source
C C 0.0033 0.0016 'International Tables Vol C Tables 4.2.6.8 and 6.1.1.4'
H H 0.0000 0.0000 'International Tables Vol C Tables 4.2.6.8 and 6.1.1.4'
O O 0.0106 0.0060 'International Tables Vol C Tables 4.2.6.8 and 6.1.1.4'

loop_
_geom_angle_atom_site_label_1
_geom_angle_atom_site_label_2
_geom_angle_atom_site_label_3
_geom_angle
_geom_angle_site_symmetry_1
_geom_angle_site_symmetry_3
_geom_angle_publ_flag
C00H O001 H001 109.5 . . ?
C00M O002 H002 109.5 . . ?
C01C O003 H003 109.5 . . ?
C01D O4 H4 109.5 . . ?
C007 C23 H23 118.7 . . ?
C00I C23 H23 118.7 . . ?
C00I C23 C007 122.6(7) . . ?
C00Z C20 C00B 121.5(5) . . ?
C010 C20 C00B 122.6(6) . . ?
C010 C20 C00Z 115.9(6) . . ?
C23 C007 C24 121.7(6) . . ?
C21 C007 C23 115.6(6) . . ?
C21 C007 C24 122.7(6) . . ?
C00N C24 C007 121.8(6) . . ?
C016 C24 C007 121.5(6) . . ?
C016 C24 C00N 116.7(7) . . ?
C22 C009 C00H 120.4(6) . . ?
C22 C009 C00I 118.0(6) . . ?
C00I C009 C00H 121.6(6) . . ?
C00G C25 H25 119.4 . . ?
C00G C25 C00N 121.2(7) . . ?
C00N C25 H25 119.4 . . ?
C00J C00B C20 120.5(6) . . ?
C00K C00B C20 123.3(6) . . ?
C00K C00B C00J 116.2(7) . . ?
C009 C22 H22 119.7 . . ?
C009 C22 C21 120.6(7) . . ?
C21 C22 H22 119.7 . . ?
C007 C21 C22 122.6(7) . . ?
C007 C21 H21 118.7 . . ?
C22 C21 H21 118.7 . . ?
C00W C00E H00E 120.4 . . ?
C00W C00E C00X 119.1(7) . . ?
C00X C00E H00E 120.4 . . ?
C00L C00F C00M 122.9(7) . . ?
C00L C00F C00Y 116.9(7) . . ?
C00Y C00F C00M 120.2(7) . . ?
C25 C00G H00G 120.5 . . ?
C00U C00G C25 119.0(7) . . ?
C00U C00G H00G 120.5 . . ?
O001 C00H C009 110.7(6) . . ?
O001 C00H H00H 107.8 . . ?
O001 C00H C014 110.3(6) . . ?
C009 C00H H00H 107.8 . . ?
C009 C00H C014 112.1(6) . . ?
C014 C00H H00H 107.8 . . ?
C23 C00I C009 120.6(7) . . ?
C23 C00I H00I 119.7 . . ?
C009 C00I H00I 119.7 . . ?
C00B C00J H00J 119.2 . . ?
C00Y C00J C00B 121.6(7) . . ?
C00Y C00J H00J 119.2 . . ?
C00B C00K H00K 119.0 . . ?
C00L C00K C00B 122.1(7) . . ?
C00L C00K H00K 119.0 . . ?
C00F C00L H00L 118.9 . . ?
C00K C00L C00F 122.1(7) . . ?
C00K C00L H00L 118.9 . . ?
O002 C00M C00F 107.8(6) . . ?
O002 C00M H00M 108.6 . . ?
O002 C00M C01E 108.5(7) . . ?
C00F C00M H00M 108.6 . . ?
C00F C00M C01E 114.5(7) . . ?
C01E C00M H00M 108.6 . . ?
C24 C00N H00N 119.5 . . ?
C25 C00N C24 120.9(7) . . ?
C25 C00N H00N 119.5 . . ?
C00Q C00O H00O 119.0 . . ?
C00Q C00O C00R 121.9(7) . . ?
C00R C00O H00O 119.0 . . ?
C00V C00P H00P 119.2 . . ?
C018 C00P H00P 119.2 . . ?
C018 C00P C00V 121.7(7) . . ?
C00O C00Q H00Q 120.0 . . ?
C00O C00Q C015 119.9(7) . . ?
C015 C00Q H00Q 120.0 . . ?
C00O C00R C012 120.3(9) . . ?
C00O C00R C8 123.4(9) . . ?
C013 C00R C00O 116.9(7) . . ?
C013 C00R C012 122.6(9) . . ?
C013 C00R C8 119.6(8) . . ?
C01H C00S C00V 119.7(19) . . ?
C01H C00S C01L 112(3) . . ?
C01L C00S C00V 122(2) . . ?
C00V C00T H00T 118.9 . . ?
C00V C00T C01A 122.1(7) . . ?
C01A C00T H00T 118.9 . . ?
C00G C00U H00U 119.8 . . ?
C00G C00U C016 120.4(7) . . ?
C016 C00U H00U 119.8 . . ?
C00P C00V C00S 121.9(9) . . ?
C00P C00V C5 121.2(11) . . ?
C00T C00V C00P 116.9(6) . . ?
C00T C00V C00S 121.1(10) . . ?
C00T C00V C5 121.6(14) . . ?
C00E C00W H00W 119.8 . . ?
C00E C00W C00Z 120.5(7) . . ?
C00Z C00W H00W 119.8 . . ?
C00E C00X H00X 119.6 . . ?
C010 C00X C00E 120.8(7) . . ?
C010 C00X H00X 119.6 . . ?
C00F C00Y H00Y 119.5 . . ?
C00J C00Y C00F 121.0(7) . . ?
C00J C00Y H00Y 119.5 . . ?
C20 C00Z H00Z 119.0 . . ?
C00W C00Z C20 122.0(6) . . ?
C00W C00Z H00Z 119.0 . . ?
C20 C010 H010 119.2 . . ?
C00X C010 C20 121.7(7) . . ?
C00X C010 H010 119.2 . . ?
C018 C011 H011 121.1 . . ?
C018 C011 C01A 117.9(7) . . ?
C01A C011 H011 121.1 . . ?
C01I C012 C00R 122.7(14) . . ?
C01I C012 C01N 115.0(15) . . ?
C01N C012 C00R 119.4(14) . . ?
C00R C013 H013 119.1 . . ?
C017 C013 C00R 121.8(7) . . ?
C017 C013 H013 119.1 . . ?
C00H C014 H01U 109.5 . . ?
C00H C014 H01V 109.5 . . ?
C00H C014 H01W 109.5 . . ?
H01U C014 H01V 109.5 . . ?
H01U C014 H01W 109.5 . . ?
H01V C014 H01W 109.5 . . ?
C00Q C015 H015 120.1 . . ?
C00Q C015 C017 119.7(7) . . ?
C017 C015 H015 120.1 . . ?
C24 C016 H016 119.2 . . ?
C00U C016 C24 121.7(7) . . ?
C00U C016 H016 119.2 . . ?
C013 C017 H017 120.2 . . ?
C015 C017 C013 119.7(8) . . ?
C015 C017 H017 120.2 . . ?
C00P C018 H018 119.6 . . ?
C011 C018 C00P 120.8(7) . . ?
C011 C018 H018 119.6 . . ?
C01G C019 C01D 123.0(14) . . ?
C01G C019 C01O 117.1(14) . . ?
C01O C019 C01D 117.9(13) . . ?
C00T C01A C011 120.6(7) . . ?
C00T C01A H01F 119.7 . . ?
C011 C01A H01F 119.7 . . ?
C01J C01B C01C 121.8(11) . . ?
C01J C01B C01M 117.4(11) . . ?
C01M C01B C01C 120.7(11) . . ?
O003 C01C C01B 109.8(8) . . ?
O003 C01C H01H 104.5 . . ?
O003 C01C H01J 109.0 . . ?
O003 C01C C2 108.5(9) . . ?
C01B C01C H01H 104.5 . . ?
C01K C01C O003 113.5(9) . . ?
C01K C01C C01B 118.5(11) . . ?
C01K C01C H01H 104.5 . . ?
C01K C01C H01J 109.0 . . ?
C01K C01C C2 107.6(13) . . ?
C2 C01C H01J 109.0 . . ?
O4 C01D C019 111.2(9) . . ?
O4 C01D H01D 106.5 . . ?
O4 C01D H01A 99.9 . . ?
O4 C01D C01F 106.7(9) . . ?
O4 C01D C0 111.0(10) . . ?
O4 C01D C11 120(2) . . ?
C019 C01D H01D 106.5 . . ?
C01F C01D C019 118.9(13) . . ?
C01F C01D H01D 106.5 . . ?
C0 C01D H01A 99.9 . . ?
C11 C01D H01A 99.9 . . ?
C11 C01D C0 121(2) . . ?
C00M C01E H01X 109.5 . . ?
C00M C01E H01Y 109.5 . . ?
C00M C01E H 109.5 . . ?
H01X C01E H01Y 109.5 . . ?
H01X C01E H 109.5 . . ?
H01Y C01E H 109.5 . . ?
C01D C01F H01B 109.5 . . ?
C01D C01F H01C 109.5 . . ?
C01D C01F H01E 109.5 . . ?
H01B C01F H01C 109.5 . . ?
H01B C01F H01E 109.5 . . ?
H01C C01F H01E 109.5 . . ?
C019 C01G H01G 120.3 . . ?
C019 C01G C01I 119.5(15) . . ?
C01I C01G H01G 120.3 . . ?
C00S C01H H01K 120.2 . . ?
C01J C01H C00S 119.5(13) . . ?
C01J C01H H01K 120.2 . . ?
C012 C01I C01G 122.5(14) . . ?
C012 C01I H01I 118.7 . . ?
C01G C01I H01I 118.7 . . ?
C01B C01J C01H 122.4(12) . . ?
C01B C01J H01L 118.8 . . ?
C01H C01J H01L 118.8 . . ?
C01C C01K H01M 109.5 . . ?
C01C C01K H01Q 109.5 . . ?
C01C C01K H01R 109.5 . . ?
H01M C01K H01Q 109.5 . . ?
H01M C01K H01R 109.5 . . ?
H01Q C01K H01R 109.5 . . ?
C00S C01L H01S 118.4 . . ?
C01M C01L C00S 123.3(12) . . ?
C01M C01L H01S 118.4 . . ?
C01B C01M C01L 120.7(12) . . ?
C01B C01M H01T 119.6 . . ?
C01L C01M H01T 119.6 . . ?
C012 C01N H01N 119.8 . . ?
C012 C01N C01O 120.4(16) . . ?
C01O C01N H01N 119.8 . . ?
C019 C01O C01N 120.2(15) . . ?
C019 C01O H01O 119.9 . . ?
C01N C01O H01O 119.9 . . ?
C01P C0 C01D 128.7(15) . . ?
C01P C0 C10 110.3(14) . . ?
C10 C0 C01D 120.1(14) . . ?
C0 C01P H01P 118.6 . . ?
C0 C01P C7 122.8(15) . . ?
C7 C01P H01P 118.6 . . ?
C01P C7 H7 118.0 . . ?
C8 C7 C01P 124.1(14) . . ?
C8 C7 H7 118.0 . . ?
C7 C8 C00R 126.9(12) . . ?
C7 C8 C9 109.9(14) . . ?
C9 C8 C00R 121.3(12) . . ?
C8 C9 H9 119.3 . . ?
C8 C9 C10 121.4(14) . . ?
C10 C9 H9 119.3 . . ?
C0 C10 C9 124.7(15) . . ?
C0 C10 H10 117.6 . . ?
C9 C10 H10 117.6 . . ?
C2 C1 H1 117.5 . . ?
C6 C1 H1 117.5 . . ?
C6 C1 C2 124.9(19) . . ?
C1 C2 C01C 118.1(15) . . ?
C3 C2 C01C 127.8(16) . . ?
C3 C2 C1 113.9(17) . . ?
C2 C3 H3 119.6 . . ?
C2 C3 C4 120.8(19) . . ?
C4 C3 H3 119.6 . . ?
C3 C4 H4A 119.0 . . ?
C3 C4 C5 122(2) . . ?
C5 C4 H4A 119.0 . . ?
C4 C5 C00V 121(3) . . ?
C4 C5 C6 108(4) . . ?
C6 C5 C00V 120(3) . . ?
C1 C6 C5 118(2) . . ?
C1 C6 H6 120.8 . . ?
C5 C6 H6 120.8 . . ?
C01D C11 H11A 109.5 . . ?
C01D C11 H11B 109.5 . . ?
C01D C11 H11C 109.5 . . ?
H11A C11 H11B 109.5 . . ?
H11A C11 H11C 109.5 . . ?
H11B C11 H11C 109.5 . . ?

loop_
_geom_bond_atom_site_label_1
_geom_bond_atom_site_label_2
_geom_bond_distance
_geom_bond_site_symmetry_2
_geom_bond_publ_flag
O001 H001 0.8200 . ?
O001 C00H 1.437(8) . ?
O002 H002 0.8200 . ?
O002 C00M 1.469(10) . ?
O003 H003 0.8200 . ?
O003 C01C 1.416(10) . ?
O4 H4 0.8200 . ?
O4 C01D 1.420(11) . ?
C23 H23 0.9300 . ?
C23 C007 1.394(10) . ?
C23 C00I 1.369(10) . ?
C20 C00B 1.482(9) . ?
C20 C00Z 1.402(9) . ?
C20 C010 1.399(9) . ?
C007 C24 1.486(9) . ?
C007 C21 1.384(10) . ?
C24 C00N 1.403(10) . ?
C24 C016 1.392(10) . ?
C009 C22 1.373(10) . ?
C009 C00H 1.512(9) . ?
C009 C00I 1.392(10) . ?
C25 H25 0.9300 . ?
C25 C00G 1.373(11) . ?
C25 C00N 1.379(10) . ?
C00B C00J 1.396(10) . ?
C00B C00K 1.388(10) . ?
C22 H22 0.9300 . ?
C22 C21 1.386(10) . ?
C21 H21 0.9300 . ?
C00E H00E 0.9300 . ?
C00E C00W 1.369(11) . ?
C00E C00X 1.373(11) . ?
C00F C00L 1.370(11) . ?
C00F C00M 1.500(10) . ?
C00F C00Y 1.403(11) . ?
C00G H00G 0.9300 . ?
C00G C00U 1.369(11) . ?
C00H H00H 0.9800 . ?
C00H C014 1.519(10) . ?
C00I H00I 0.9300 . ?
C00J H00J 0.9300 . ?
C00J C00Y 1.382(10) . ?
C00K H00K 0.9300 . ?
C00K C00L 1.369(11) . ?
C00L H00L 0.9300 . ?
C00M H00M 0.9800 . ?
C00M C01E 1.511(13) . ?
C00N H00N 0.9300 . ?
C00O H00O 0.9300 . ?
C00O C00Q 1.378(10) . ?
C00O C00R 1.392(10) . ?
C00P H00P 0.9300 . ?
C00P C00V 1.388(10) . ?
C00P C018 1.384(10) . ?
C00Q H00Q 0.9300 . ?
C00Q C015 1.378(11) . ?
C00R C012 1.506(16) . ?
C00R C013 1.388(11) . ?
C00R C8 1.467(14) . ?
C00S C00V 1.500(14) . ?
C00S C01H 1.41(3) . ?
C00S C01L 1.41(3) . ?
C00T H00T 0.9300 . ?
C00T C00V 1.376(9) . ?
C00T C01A 1.381(10) . ?
C00U H00U 0.9300 . ?
C00U C016 1.389(10) . ?
C00V C5 1.495(19) . ?
C00W H00W 0.9300 . ?
C00W C00Z 1.370(10) . ?
C00X H00X 0.9300 . ?
C00X C010 1.368(11) . ?
C00Y H00Y 0.9300 . ?
C00Z H00Z 0.9300 . ?
C010 H010 0.9300 . ?
C011 H011 0.9300 . ?
C011 C018 1.381(10) . ?
C011 C01A 1.391(11) . ?
C012 C01I 1.373(18) . ?
C012 C01N 1.39(2) . ?
C013 H013 0.9300 . ?
C013 C017 1.387(10) . ?
C014 H01U 0.9600 . ?
C014 H01V 0.9600 . ?
C014 H01W 0.9600 . ?
C015 H015 0.9300 . ?
C015 C017 1.380(11) . ?
C016 H016 0.9300 . ?
C017 H017 0.9300 . ?
C018 H018 0.9300 . ?
C019 C01D 1.515(15) . ?
C019 C01G 1.338(19) . ?
C019 C01O 1.392(19) . ?
C01A H01F 0.9300 . ?
C01B C01C 1.533(14) . ?
C01B C01J 1.350(16) . ?
C01B C01M 1.351(15) . ?
C01C H01H 0.9800 . ?
C01C H01J 0.9800 . ?
C01C C01K 1.371(15) . ?
C01C C2 1.557(18) . ?
C01D H01D 0.9800 . ?
C01D H01A 0.9800 . ?
C01D C01F 1.493(14) . ?
C01D C0 1.508(17) . ?
C01D C11 1.45(3) . ?
C01E H01X 0.9600 . ?
C01E H01Y 0.9600 . ?
C01E H 0.9600 . ?
C01F H01B 0.9600 . ?
C01F H01C 0.9600 . ?
C01F H01E 0.9600 . ?
C01G H01G 0.9300 . ?
C01G C01I 1.398(18) . ?
C01H H01K 0.9300 . ?
C01H C01J 1.403(15) . ?
C01I H01I 0.9300 . ?
C01J H01L 0.9300 . ?
C01K H01M 0.9600 . ?
C01K H01Q 0.9600 . ?
C01K H01R 0.9600 . ?
C01L H01S 0.9300 . ?
C01L C01M 1.355(16) . ?
C01M H01T 0.9300 . ?
C01N H01N 0.9300 . ?
C01N C01O 1.393(19) . ?
C01O H01O 0.9300 . ?
C0 C01P 1.327(19) . ?
C0 C10 1.350(19) . ?
C01P H01P 0.9300 . ?
C01P C7 1.391(18) . ?
C7 H7 0.9300 . ?
C7 C8 1.342(17) . ?
C8 C9 1.356(17) . ?
C9 H9 0.9300 . ?
C9 C10 1.385(17) . ?
C10 H10 0.9300 . ?
C1 H1 0.9300 . ?
C1 C2 1.38(2) . ?
C1 C6 1.36(2) . ?
C2 C3 1.34(2) . ?
C3 H3 0.9300 . ?
C3 C4 1.40(2) . ?
C4 H4A 0.9300 . ?
C4 C5 1.40(3) . ?
C5 C6 1.42(4) . ?
C6 H6 0.9300 . ?
C11 H11A 0.9600 . ?
C11 H11B 0.9600 . ?
C11 H11C 0.9600 . ?

loop_
_geom_torsion_atom_site_label_1
_geom_torsion_atom_site_label_2
_geom_torsion_atom_site_label_3
_geom_torsion_atom_site_label_4
_geom_torsion
_geom_torsion_site_symmetry_1
_geom_torsion_site_symmetry_2
_geom_torsion_site_symmetry_3
_geom_torsion_site_symmetry_4
_geom_torsion_publ_flag
O003 C01C C2 C1 -169.6(18) . . . . ?
O003 C01C C2 C3 5(3) . . . . ?
O4 C01D C0 C01P 40(3) . . . . ?
O4 C01D C0 C10 -151.9(18) . . . . ?
C23 C007 C24 C00N 7.5(10) . . . . ?
C23 C007 C24 C016 -171.0(8) . . . . ?
C23 C007 C21 C22 -0.4(11) . . . . ?
C20 C00B C00J C00Y 178.8(8) . . . . ?
C20 C00B C00K C00L -177.7(7) . . . . ?
C007 C23 C00I C009 -0.1(12) . . . . ?
C007 C24 C00N C25 -178.6(7) . . . . ?
C007 C24 C016 C00U 178.4(7) . . . . ?
C24 C007 C21 C22 -178.7(7) . . . . ?
C009 C22 C21 C007 0.9(12) . . . . ?
C25 C00G C00U C016 0.2(12) . . . . ?
C00B C20 C00Z C00W 179.5(7) . . . . ?
C00B C20 C010 C00X -179.2(8) . . . . ?
C00B C00J C00Y C00F -0.8(14) . . . . ?
C00B C00K C00L C00F -1.4(13) . . . . ?
C22 C009 C00H O001 -156.7(7) . . . . ?
C22 C009 C00H C014 79.7(9) . . . . ?
C22 C009 C00I C23 0.6(12) . . . . ?
C21 C007 C24 C00N -174.3(7) . . . . ?
C21 C007 C24 C016 7.2(10) . . . . ?
C00E C00W C00Z C20 -1.5(13) . . . . ?
C00E C00X C010 C20 1.1(14) . . . . ?
C00G C25 C00N C24 0.3(12) . . . . ?
C00G C00U C016 C24 0.1(12) . . . . ?
C00H C009 C22 C21 179.8(7) . . . . ?
C00H C009 C00I C23 179.8(7) . . . . ?
C00I C23 C007 C24 178.4(7) . . . . ?
C00I C23 C007 C21 0.1(11) . . . . ?
C00I C009 C22 C21 -0.9(12) . . . . ?
C00I C009 C00H O001 24.1(10) . . . . ?
C00I C009 C00H C014 -99.6(8) . . . . ?
C00J C00B C00K C00L 2.9(12) . . . . ?
C00K C00B C00J C00Y -1.8(12) . . . . ?
C00L C00F C00M O002 -100.8(9) . . . . ?
C00L C00F C00M C01E 138.3(9) . . . . ?
C00L C00F C00Y C00J 2.4(13) . . . . ?
C00M C00F C00L C00K 177.6(8) . . . . ?
C00M C00F C00Y C00J -176.6(8) . . . . ?
C00N C24 C016 C00U -0.2(11) . . . . ?
C00N C25 C00G C00U -0.4(12) . . . . ?
C00O C00Q C015 C017 -1.0(12) . . . . ?
C00O C00R C012 C01I -15(4) . . . . ?
C00O C00R C012 C01N -175(2) . . . . ?
C00O C00R C013 C017 1.3(11) . . . . ?
C00O C00R C8 C7 161(2) . . . . ?
C00O C00R C8 C9 -2(3) . . . . ?
C00P C00V C5 C4 -15(11) . . . . ?
C00P C00V C5 C6 -154(5) . . . . ?
C00Q C00O C00R C012 173.5(17) . . . . ?
C00Q C00O C00R C013 -1.9(11) . . . . ?
C00Q C00O C00R C8 -179.5(14) . . . . ?
C00Q C015 C017 C013 0.4(12) . . . . ?
C00R C00O C00Q C015 1.8(11) . . . . ?
C00R C012 C01I C01G -178(2) . . . . ?
C00R C012 C01N C01O 177(2) . . . . ?
C00R C013 C017 C015 -0.6(12) . . . . ?
C00R C8 C9 C10 -172.4(18) . . . . ?
C00S C01H C01J C01B -9(5) . . . . ?
C00S C01L C01M C01B 8(5) . . . . ?
C00T C00V C5 C4 171(5) . . . . ?
C00T C00V C5 C6 32(11) . . . . ?
C00V C00P C018 C011 0.7(13) . . . . ?
C00V C00S C01H C01J 175(4) . . . . ?
C00V C00S C01L C01M -174(4) . . . . ?
C00V C00T C01A C011 -0.5(14) . . . . ?
C00V C5 C6 C1 -180(5) . . . . ?
C00W C00E C00X C010 -1.3(13) . . . . ?
C00X C00E C00W C00Z 1.5(12) . . . . ?
C00Y C00F C00L C00K -1.3(13) . . . . ?
C00Y C00F C00M O002 78.1(10) . . . . ?
C00Y C00F C00M C01E -42.8(11) . . . . ?
C00Z C20 C00B C00J -6.3(10) . . . . ?
C00Z C20 C00B C00K 174.3(8) . . . . ?
C00Z C20 C010 C00X -1.0(12) . . . . ?
C010 C20 C00B C00J 171.9(8) . . . . ?
C010 C20 C00B C00K -7.5(11) . . . . ?
C010 C20 C00Z C00W 1.2(12) . . . . ?
C012 C00R C013 C017 -174.0(17) . . . . ?
C012 C01N C01O C019 3(4) . . . . ?
C013 C00R C012 C01I 160(2) . . . . ?
C013 C00R C012 C01N 0(4) . . . . ?
C013 C00R C8 C7 -17(3) . . . . ?
C013 C00R C8 C9 -179.7(18) . . . . ?
C016 C24 C00N C25 0.0(11) . . . . ?
C018 C00P C00V C00S 179(4) . . . . ?
C018 C00P C00V C00T -1.4(12) . . . . ?
C018 C00P C00V C5 -176(6) . . . . ?
C018 C011 C01A C00T -0.3(13) . . . . ?
C019 C01G C01I C012 -1(4) . . . . ?
C01A C00T C00V C00P 1.3(13) . . . . ?
C01A C00T C00V C00S -179(4) . . . . ?
C01A C00T C00V C5 175(6) . . . . ?
C01A C011 C018 C00P 0.2(13) . . . . ?
C01C C01B C01J C01H 176.6(18) . . . . ?
C01C C01B C01M C01L -175.9(19) . . . . ?
C01C C2 C3 C4 -166(2) . . . . ?
C01D C019 C01G C01I -176.5(18) . . . . ?
C01D C019 C01O C01N 174.6(19) . . . . ?
C01D C0 C01P C7 -173(2) . . . . ?
C01D C0 C10 C9 171.7(18) . . . . ?
C01G C019 C01D O4 -136(2) . . . . ?
C01G C019 C01D C01F 100(2) . . . . ?
C01G C019 C01O C01N -21(3) . . . . ?
C01H C00S C00V C00P 22(8) . . . . ?
C01H C00S C00V C00T -158(4) . . . . ?
C01H C00S C01L C01M -23(8) . . . . ?
C01I C012 C01N C01O 15(4) . . . . ?
C01J C01B C01C O003 13(2) . . . . ?
C01J C01B C01C C01K -119.6(18) . . . . ?
C01J C01B C01M C01L 8(3) . . . . ?
C01K C01C C2 C1 67(2) . . . . ?
C01K C01C C2 C3 -118(2) . . . . ?
C01L C00S C00V C00P 171(5) . . . . ?
C01L C00S C00V C00T -9(9) . . . . ?
C01L C00S C01H C01J 23(8) . . . . ?
C01M C01B C01C O003 -163.1(17) . . . . ?
C01M C01B C01C C01K 64(2) . . . . ?
C01M C01B C01J C01H -7(3) . . . . ?
C01N C012 C01I C01G -17(4) . . . . ?
C01O C019 C01D O4 27(2) . . . . ?
C01O C019 C01D C01F -97(2) . . . . ?
C01O C019 C01G C01I 20(3) . . . . ?
C0 C01P C7 C8 2(4) . . . . ?
C01P C0 C10 C9 -18(3) . . . . ?
C01P C7 C8 C00R 173(2) . . . . ?
C01P C7 C8 C9 -22(3) . . . . ?
C7 C8 C9 C10 22(3) . . . . ?
C8 C00R C013 C017 179.0(14) . . . . ?
C8 C9 C10 C0 -2(3) . . . . ?
C10 C0 C01P C7 18(3) . . . . ?
C1 C2 C3 C4 9(3) . . . . ?
C2 C1 C6 C5 -17(6) . . . . ?
C2 C3 C4 C5 14(6) . . . . ?
C3 C4 C5 C00V -179(5) . . . . ?
C3 C4 C5 C6 -36(9) . . . . ?
C4 C5 C6 C1 36(9) . . . . ?
C6 C1 C2 C01C 168(2) . . . . ?
C6 C1 C2 C3 -8(4) . . . . ?
C11 C01D C0 C01P -108(4) . . . . ?
C11 C01D C0 C10 60(4) . . . . ?
